data_4333888
loop_
_publ_author_name
'Nora Gr\"uger'
'Lara-Isabel Rodr\'iguez'
'Hubert Wadepohl'
'Lutz H. Gade'

_publ_section_title
;
 Achiral and Chiral PNP-Pincer Ligands with a Carbazole Backbone:
 Coordination Chemistry with d8 Transition Metals
;
_journal_name_full 'Inorganic Chemistry'
_journal_page_first 2050
_journal_page_last 2059
_journal_paper_doi 10.1021/ic302454n
_journal_volume 52
_journal_year 2013
_chemical_absolute_configuration ad
_chemical_formula_sum 'C61 H73 N Ni O2 P2'
_chemical_formula_weight 972.85
_space_group_IT_number 4
_symmetry_cell_setting monoclinic
_symmetry_Int_Tables_number 4
_symmetry_space_group_name_Hall 'P 2yb'
_symmetry_space_group_name_H-M 'P 1 21 1'
_atom_sites_solution_hydrogens geom
_atom_sites_solution_primary iterative
_atom_sites_solution_secondary difmap
_audit_block_code ga_ng13
_audit_creation_date
;
'Thu Sep 29 13:09:57 2011'
;
_audit_creation_method SHELXL-97
_audit_update_record 'Mon Oct 29 17:39:12 CET 2012'
_cell_angle_alpha 90.00
_cell_angle_beta 108.054(2)
_cell_angle_gamma 90.00
_cell_formula_units_Z 2
_cell_length_a 10.1320(2)
_cell_length_b 19.6549(4)
_cell_length_c 13.9636(4)
_cell_measurement_reflns_used 38717
_cell_measurement_temperature 99.9(4)
_cell_measurement_theta_max 71.9807
_cell_measurement_theta_min 4.0145
_cell_volume 2643.85(11)
_computing_cell_refinement
;
CrysAlisPro, Agilent Technologies,
Version 1.171.35.15 (release 03-08-2011 CrysAlis171 .NET)
(compiled Aug  3 2011,13:03:54)
;
_computing_data_collection
;
CrysAlisPro, Agilent Technologies,
Version 1.171.35.15 (release 03-08-2011 CrysAlis171 .NET)
(compiled Aug  3 2011,13:03:54)
;
_computing_data_reduction
;
CrysAlisPro, Agilent Technologies,
Version 1.171.35.15 (release 03-08-2011 CrysAlis171 .NET)
(compiled Aug  3 2011,13:03:54)
;
_computing_publication_material 'encif (Wadepohl, 2012); encifer 1.4 (CCDC, 2011)'
_computing_structure_refinement 'SHELXL-97 (Sheldrick, 2008)'
_computing_structure_solution 'SUPERFLIP (Palatinus, 2007-2009)'
_diffrn_ambient_temperature 100(1)
_diffrn_detector 'CCD plate'
_diffrn_detector_area_resol_mean 15.9241
_diffrn_detector_type 'Agilent EOS'
_diffrn_measured_fraction_theta_full 0.961
_diffrn_measured_fraction_theta_max 0.961
_diffrn_measurement_details
;
  1 omega    3.00   29.00   1.0000    2.0000
omega____ theta____ kappa____ phi______ frames
    -       26.0000   80.0000  139.0000 26

  2 omega  -56.00   25.00   1.0000    8.0000
omega____ theta____ kappa____ phi______ frames
    -      -42.5000   57.0000  -60.0000 81

  3 omega  -26.00   25.00   1.0000    8.0000
omega____ theta____ kappa____ phi______ frames
    -      -42.5000   50.0000   60.0000 51

  4 omega  -60.00   23.00   1.0000    8.0000
omega____ theta____ kappa____ phi______ frames
    -      -42.5000   63.0000  150.0000 83

  5 phi    262.00  329.00   1.0000    8.0000
omega____ theta____ kappa____ phi______ frames
 -42.5000  -42.5000  -20.0000     -     67

  6 omega   14.00   39.00   1.0000    8.0000
omega____ theta____ kappa____ phi______ frames
    -       46.0000   80.0000  110.0000 25

  7 omega   19.00   44.00   1.0000    8.0000
omega____ theta____ kappa____ phi______ frames
    -       50.0000   79.0000  130.0000 25

  8 omega   19.00   46.00   1.0000    8.0000
omega____ theta____ kappa____ phi______ frames
    -       50.0000   79.0000   23.0000 27

  9 omega   56.00  104.00   1.0000    8.0000
omega____ theta____ kappa____ phi______ frames
    -       54.0000   76.0000   48.0000 48

 10 omega   23.00   49.00   1.0000    8.0000
omega____ theta____ kappa____ phi______ frames
    -       54.0000   78.0000   61.0000 26

 11 omega   39.00  104.00   1.0000    8.0000
omega____ theta____ kappa____ phi______ frames
    -       55.1171   74.0000  -72.0000 65

 12 omega   29.00  107.00   1.0000    8.0000
omega____ theta____ kappa____ phi______ frames
    -       58.0000   75.0000  148.0000 78

 13 omega   31.00   63.00   1.0000    8.0000
omega____ theta____ kappa____ phi______ frames
    -       58.0000   72.0000  121.0000 32

 14 omega   80.00  106.00   1.0000   14.0000
omega____ theta____ kappa____ phi______ frames
    -      110.2342   77.0000   60.0000 26

 15 phi      1.00   83.00   1.0000   14.0000
omega____ theta____ kappa____ phi______ frames
 110.2342  110.2342  -60.0000     -     82

 16 omega   81.00  178.00   1.0000   14.0000
omega____ theta____ kappa____ phi______ frames
    -      110.2342   77.0000 -150.0000 97

 17 omega   91.00  178.00   1.0000   14.0000
omega____ theta____ kappa____ phi______ frames
    -      110.2342   77.0000 -180.0000 87

 18 omega   88.00  177.00   1.0000   14.0000
omega____ theta____ kappa____ phi______ frames
    -      110.2342   77.0000  -90.0000 89

 19 omega   88.00  154.00   1.0000   14.0000
omega____ theta____ kappa____ phi______ frames
    -      110.2342   63.0000  120.0000 66

 20 omega   80.00  106.00   1.0000   14.0000
omega____ theta____ kappa____ phi______ frames
    -      110.2342   77.0000   90.0000 26

 21 phi    263.00  360.00   1.0000   14.0000
omega____ theta____ kappa____ phi______ frames
 110.2342  110.2342  -60.0000     -     97

 22 omega  144.00  178.00   1.0000   14.0000
omega____ theta____ kappa____ phi______ frames
    -      110.2342   77.0000  120.0000 34

 23 omega   80.00  106.00   1.0000   14.0000
omega____ theta____ kappa____ phi______ frames
    -      110.2342   77.0000  120.0000 26

 24 omega  150.00  178.00   1.0000   14.0000
omega____ theta____ kappa____ phi______ frames
    -      110.2342   77.0000  150.0000 28

 25 omega   88.00  120.00   1.0000   14.0000
omega____ theta____ kappa____ phi______ frames
    -      110.2342   63.0000   60.0000 32

 26 omega   88.00  178.00   1.0000   14.0000
omega____ theta____ kappa____ phi______ frames
    -      110.2342   63.0000   90.0000 90

 27 omega  101.00  177.00   1.0000   14.0000
omega____ theta____ kappa____ phi______ frames
    -      110.2342   77.0000  -60.0000 76

 28 omega   89.00  114.00   1.0000   14.0000
omega____ theta____ kappa____ phi______ frames
    -      110.2342   50.0000  120.0000 25

 29 omega  151.00  177.00   1.0000   14.0000
omega____ theta____ kappa____ phi______ frames
    -      110.2342   77.0000  -30.0000 26

 30 omega   89.00  151.00   1.0000   14.0000
omega____ theta____ kappa____ phi______ frames
    -      110.2342   50.0000   90.0000 62

 31 omega   87.00  178.00   1.0000   14.0000
omega____ theta____ kappa____ phi______ frames
    -      110.2342   77.0000 -120.0000 91

 32 omega   92.00  118.00   1.0000   14.0000
omega____ theta____ kappa____ phi______ frames
    -      110.2342   50.0000   60.0000 26

 33 omega  131.00  157.00   1.0000   14.0000
omega____ theta____ kappa____ phi______ frames
    -      110.2342   77.0000   60.0000 26

 34 omega   88.00  167.00   1.0000   14.0000
omega____ theta____ kappa____ phi______ frames
    -      110.2342   63.0000  150.0000 79

 35 omega   80.00  106.00   1.0000   14.0000
omega____ theta____ kappa____ phi______ frames
    -      110.2342   77.0000   30.0000 26

 36 omega  -14.00   46.00   1.0000    2.0000
omega____ theta____ kappa____ phi______ frames
    -       18.0000   80.0000  -79.0000 60

 37 omega   -2.00   46.00   1.0000    8.0000
omega____ theta____ kappa____ phi______ frames
    -       30.0000   80.0000    0.0000 48

 38 omega    2.00   46.00   1.0000    8.0000
omega____ theta____ kappa____ phi______ frames
    -       34.0000   80.0000 -173.0000 44

 39 omega  -73.00   28.00   1.0000    8.0000
omega____ theta____ kappa____ phi______ frames
    -      -42.5000   77.0000 -120.0000 101

 40 omega  -73.00   28.00   1.0000    8.0000
omega____ theta____ kappa____ phi______ frames
    -      -42.5000   77.0000    0.0000 101

 41 phi      0.00  120.00   1.0000    8.0000
omega____ theta____ kappa____ phi______ frames
 -42.5000  -42.5000  -20.0000     -     120

 42 omega  -73.00   28.00   1.0000    8.0000
omega____ theta____ kappa____ phi______ frames
    -      -42.5000   77.0000   90.0000 101

 43 omega  -73.00   28.00   1.0000    8.0000
omega____ theta____ kappa____ phi______ frames
    -      -42.5000   77.0000 -180.0000 101

 44 omega   15.00   49.00   1.0000    8.0000
omega____ theta____ kappa____ phi______ frames
    -       46.0000   78.0000  -78.0000 34

 45 omega   14.00   46.00   1.0000    8.0000
omega____ theta____ kappa____ phi______ frames
    -       46.0000   80.0000   37.0000 32

 46 omega   15.00   47.00   1.0000    8.0000
omega____ theta____ kappa____ phi______ frames
    -       46.0000   79.0000 -133.0000 32

 47 omega   18.00   46.00   1.0000    8.0000
omega____ theta____ kappa____ phi______ frames
    -       50.0000   80.0000  -16.0000 28

 48 omega   19.00   49.00   1.0000    8.0000
omega____ theta____ kappa____ phi______ frames
    -       50.0000   78.0000 -157.0000 30

 49 omega   18.00   46.00   1.0000    8.0000
omega____ theta____ kappa____ phi______ frames
    -       50.0000   80.0000   80.0000 28

 50 omega   19.00   49.00   1.0000    8.0000
omega____ theta____ kappa____ phi______ frames
    -       50.0000   78.0000 -115.0000 30

 51 omega   19.00   47.00   1.0000    8.0000
omega____ theta____ kappa____ phi______ frames
    -       50.0000   79.0000  153.0000 28

 52 omega   23.00   49.00   1.0000    8.0000
omega____ theta____ kappa____ phi______ frames
    -       54.0000   78.0000  -88.0000 26

 53 omega   34.00  124.00   1.0000    8.0000
omega____ theta____ kappa____ phi______ frames
    -       55.1171   57.0000 -120.0000 90

 54 phi    120.00  240.00   1.0000    8.0000
omega____ theta____ kappa____ phi______ frames
  55.1171   55.1171  -60.0000     -     120

 55 omega   31.00  127.00   1.0000    8.0000
omega____ theta____ kappa____ phi______ frames
    -       58.0000   72.0000  121.0000 96

 56 omega   28.00  128.00   1.0000    8.0000
omega____ theta____ kappa____ phi______ frames
    -       58.0000   77.0000   37.0000 100

 57 omega   31.00  127.00   1.0000    8.0000
omega____ theta____ kappa____ phi______ frames
    -       58.0000   72.0000 -168.0000 96

 58 omega   30.00  128.00   1.0000    8.0000
omega____ theta____ kappa____ phi______ frames
    -       58.0000   74.0000  -87.0000 98

 59 omega   32.00  127.00   1.0000    8.0000
omega____ theta____ kappa____ phi______ frames
    -       58.0000   70.0000    5.0000 95

 60 omega   80.00  178.00   1.0000   14.0000
omega____ theta____ kappa____ phi______ frames
    -      110.2342   77.0000  -30.0000 98

 61 omega   88.00  178.00   1.0000   14.0000
omega____ theta____ kappa____ phi______ frames
    -      110.2342   50.0000   60.0000 90

 62 omega   88.00  178.00   1.0000   14.0000
omega____ theta____ kappa____ phi______ frames
    -      110.2342   50.0000 -180.0000 90

 63 phi    120.00  240.00   1.0000   14.0000
omega____ theta____ kappa____ phi______ frames
 110.2342  110.2342  -60.0000     -     120

 64 phi    240.00  360.00   1.0000   14.0000
omega____ theta____ kappa____ phi______ frames
 110.2342  110.2342   40.0000     -     120

 65 omega   80.00  178.00   1.0000   14.0000
omega____ theta____ kappa____ phi______ frames
    -      110.2342   77.0000 -120.0000 98

 66 omega   88.00  178.00   1.0000   14.0000
omega____ theta____ kappa____ phi______ frames
    -      110.2342   63.0000    0.0000 90

 67 omega   80.00  178.00   1.0000   14.0000
omega____ theta____ kappa____ phi______ frames
    -      110.2342   77.0000   90.0000 98

 68 phi    240.00  360.00   1.0000   14.0000
omega____ theta____ kappa____ phi______ frames
 110.2342  110.2342  -60.0000     -     120

 69 omega   80.00  178.00   1.0000   14.0000
omega____ theta____ kappa____ phi______ frames
    -      110.2342   77.0000  -90.0000 98

 70 omega   80.00  178.00   1.0000   14.0000
omega____ theta____ kappa____ phi______ frames
    -      110.2342   77.0000 -180.0000 98

 71 omega   80.00  178.00   1.0000   14.0000
omega____ theta____ kappa____ phi______ frames
    -      110.2342   77.0000  -60.0000 98

 72 omega   80.00  178.00   1.0000   14.0000
omega____ theta____ kappa____ phi______ frames
    -      110.2342   77.0000    0.0000 98

 73 omega   80.00  155.00   1.0000   14.0000
omega____ theta____ kappa____ phi______ frames
    -      110.2342   77.0000   30.0000 75

 74 omega   80.00  178.00   1.0000   14.0000
omega____ theta____ kappa____ phi______ frames
    -      110.2342   77.0000  150.0000 98

;
_diffrn_measurement_device '\k-geometry diffractometer'
_diffrn_measurement_device_type 'Agilent SuperNova, Dual, Cu at zero, Eos'
_diffrn_measurement_method '\w and \p scans'
_diffrn_measurement_specimen_support 'polyimid foil'
_diffrn_orient_matrix_UB_11 -0.0542678000
_diffrn_orient_matrix_UB_12 -0.0115323000
_diffrn_orient_matrix_UB_13 0.0903050000
_diffrn_orient_matrix_UB_21 -0.0567149000
_diffrn_orient_matrix_UB_22 0.0732726000
_diffrn_orient_matrix_UB_23 -0.0107440000
_diffrn_orient_matrix_UB_31 -0.1393333000
_diffrn_orient_matrix_UB_32 -0.0253309000
_diffrn_orient_matrix_UB_33 -0.0720759000
_diffrn_radiation_monochromator mirror
_diffrn_radiation_probe x-ray
_diffrn_radiation_type 'Cu K\a'
_diffrn_radiation_wavelength 1.5418
_diffrn_reflns_av_R_equivalents 0.0399
_diffrn_reflns_av_sigmaI/netI 0.0230
_diffrn_reflns_limit_h_max 12
_diffrn_reflns_limit_h_min -12
_diffrn_reflns_limit_k_max 24
_diffrn_reflns_limit_k_min -24
_diffrn_reflns_limit_l_max 17
_diffrn_reflns_limit_l_min -17
_diffrn_reflns_number 57008
_diffrn_reflns_theta_full 72.10
_diffrn_reflns_theta_max 72.10
_diffrn_reflns_theta_min 4.02
_diffrn_source 'microfocus X-Ray tube'
_diffrn_source_type 'Agilent SuperNova (Cu) x-ray Source'
_exptl_absorpt_coefficient_mu 1.425
_exptl_absorpt_correction_T_max 1.00000
_exptl_absorpt_correction_T_min 0.89352
_exptl_absorpt_correction_type multi-scan
_exptl_absorpt_process_details
;
CrysAlisPro, Agilent Technologies,
Version 1.171.35.15 (release 03-08-2011 CrysAlis171 .NET)
(compiled Aug  3 2011,13:03:54)
empirical absorption correction using spherical harmonics,
 implemented in SCALE3 ABSPACK scaling algorithm.
;
_exptl_crystal_colour yellow
_exptl_crystal_density_diffrn 1.222
_exptl_crystal_description irregular
_exptl_crystal_F_000 1040
_exptl_crystal_size_max 0.10
_exptl_crystal_size_mid 0.08
_exptl_crystal_size_min 0.04
_refine_diff_density_max 0.376
_refine_diff_density_min -0.206
_refine_diff_density_rms 0.040
_refine_ls_abs_structure_details 'Flack H D (1983), Acta Cryst. A39, 876-881'
_refine_ls_abs_structure_Flack -0.003(10)
_refine_ls_extinction_method none
_refine_ls_goodness_of_fit_ref 1.029
_refine_ls_hydrogen_treatment constr
_refine_ls_matrix_type full
_refine_ls_number_parameters 649
_refine_ls_number_reflns 9707
_refine_ls_number_restraints 31
_refine_ls_restrained_S_all 1.028
_refine_ls_R_factor_all 0.0280
_refine_ls_R_factor_gt 0.0274
_refine_ls_shift/su_max 0.000
_refine_ls_shift/su_mean 0.000
_refine_ls_structure_factor_coef Fsqd
_refine_ls_weighting_details 'calc w=1/[\s^2^(Fo^2^)+(0.0436P)^2^+0.5886P] where P=(Fo^2^+2Fc^2^)/3'
_refine_ls_weighting_scheme calc
_refine_ls_wR_factor_gt 0.0706
_refine_ls_wR_factor_ref 0.0712
_reflns_number_gt 9550
_reflns_number_total 9707
_reflns_threshold_expression >2sigma(I)
_cod_data_source_file ic302454n_si_002_8.cif
_cod_data_source_block complex_14
_cod_original_sg_symbol_H-M 'P 21'
_cod_database_code 4333888
_audit_block_refno 1335
_audit_block_usercomment 'yellow, 0.1x0.08x0.04 mm'
_cell_oxdiff_length_a 10.1320(2)
_cell_oxdiff_length_b 19.6549(4)
_cell_oxdiff_length_c 13.9636(4)
_cell_oxdiff_angle_alpha 89.9812(19)
_cell_oxdiff_angle_beta 108.054(2)
_cell_oxdiff_angle_gamma 90.0042(18)
_cell_oxdiff_volume 2643.85(11)
_cell_oxdiff_measurement_reflns_used 38717
_reflns_odcompleteness_completeness 96.91
_reflns_odcompleteness_theta 66.97
_reflns_odcompleteness_iscentric 1

loop_
_symmetry_equiv_pos_as_xyz
'x, y, z'
'-x, y+1/2, -z'

loop_
_atom_site_label
_atom_site_type_symbol
_atom_site_fract_x
_atom_site_fract_y
_atom_site_fract_z
_atom_site_U_iso_or_equiv
_atom_site_adp_type
_atom_site_occupancy
_atom_site_symmetry_multiplicity
_atom_site_calc_flag
_atom_site_refinement_flags
_atom_site_disorder_assembly
_atom_site_disorder_group
Ni Ni 0.28216(3) 0.289319(13) 0.07065(2) 0.01639(7) Uani 1 1 d . . .
P1 P 0.19984(4) 0.185384(18) 0.06224(3) 0.01453(8) Uani 1 1 d . A .
P2 P 0.35402(4) 0.394441(18) 0.07247(3) 0.01652(9) Uani 1 1 d . A .
O1A O 0.3227(2) 0.29411(10) 0.21106(15) 0.0197(4) Uani 0.763(3) 1 d PDU A 1
O2A O 0.48913(18) 0.21487(9) 0.23623(13) 0.0287(5) Uani 0.763(3) 1 d PD A 1
C56A C 0.4187(3) 0.25415(12) 0.2674(2) 0.0204(5) Uani 0.763(3) 1 d PDU A 1
C57A C 0.4345(8) 0.2576(2) 0.3782(3) 0.0309(10) Uani 0.763(3) 1 d PDU A 1
H57A H 0.3695 0.2912 0.3895 0.046 Uiso 0.763(3) 1 calc PR A 1
H57B H 0.5297 0.2709 0.4156 0.046 Uiso 0.763(3) 1 calc PR A 1
H57C H 0.4146 0.2128 0.4014 0.046 Uiso 0.763(3) 1 calc PR A 1
O1B O 0.3831(8) 0.2692(3) 0.2059(5) 0.0248(14) Uani 0.237(3) 1 d PDU A 2
O2B O 0.2607(7) 0.3391(3) 0.2656(5) 0.0361(17) Uani 0.237(3) 1 d PD A 2
C56B C 0.3504(8) 0.2964(4) 0.2776(7) 0.0282(19) Uani 0.237(3) 1 d PDU A 2
C57B C 0.427(3) 0.2729(11) 0.3832(11) 0.0305(12) Uani 0.237(3) 1 d PDU A 2
H57D H 0.5023 0.2422 0.3816 0.046 Uiso 0.237(3) 1 calc PR A 2
H57E H 0.3624 0.2489 0.4112 0.046 Uiso 0.237(3) 1 calc PR A 2
H57F H 0.4656 0.3124 0.4254 0.046 Uiso 0.237(3) 1 calc PR A 2
N1 N 0.22005(14) 0.29271(7) -0.07324(9) 0.0139(2) Uani 1 1 d . A .
C2 C 0.27843(17) 0.32988(7) -0.13567(12) 0.0153(3) Uani 1 1 d . . .
C3 C 0.39001(17) 0.37628(8) -0.11153(13) 0.0175(3) Uani 1 1 d . A .
C4 C 0.42487(18) 0.40641(8) -0.19084(13) 0.0191(3) Uani 1 1 d . . .
H4 H 0.5003 0.4375 -0.1747 0.023 Uiso 1 1 calc R A .
C5 C 0.35543(17) 0.39361(8) -0.29313(12) 0.0190(3) Uani 1 1 d . A .
C6 C 0.24454(18) 0.34936(8) -0.31593(12) 0.0182(3) Uani 1 1 d . . .
H6 H 0.1942 0.3399 -0.3842 0.022 Uiso 1 1 calc R A .
C7 C 0.20603(17) 0.31831(8) -0.23848(12) 0.0162(3) Uani 1 1 d . A .
C8 C 0.09672(17) 0.27217(7) -0.24109(12) 0.0165(3) Uani 1 1 d . . .
C9 C -0.00440(17) 0.24206(8) -0.32124(12) 0.0170(3) Uani 1 1 d . A .
H9 H -0.0107 0.2537 -0.3885 0.020 Uiso 1 1 calc R . .
C10 C -0.09606(17) 0.19492(8) -0.30287(12) 0.0170(3) Uani 1 1 d . . .
C11 C -0.08322(17) 0.18124(8) -0.20124(12) 0.0170(3) Uani 1 1 d . A .
H11 H -0.1454 0.1493 -0.1876 0.020 Uiso 1 1 calc R . .
C12 C 0.01416(17) 0.21139(8) -0.12011(12) 0.0155(3) Uani 1 1 d . . .
C13 C 0.10892(16) 0.25763(7) -0.13935(12) 0.0148(3) Uani 1 1 d . A .
C14 C 0.01952(17) 0.19177(8) -0.01483(12) 0.0173(3) Uani 1 1 d . A .
H14A H -0.0277 0.1476 -0.0158 0.021 Uiso 1 1 calc R . .
H14B H -0.0286 0.2265 0.0135 0.021 Uiso 1 1 calc R . .
C15 C 0.46942(18) 0.39558(9) -0.00476(13) 0.0200(3) Uani 1 1 d . . .
H15A H 0.5095 0.4416 -0.0036 0.024 Uiso 1 1 calc R A .
H15B H 0.5466 0.3631 0.0228 0.024 Uiso 1 1 calc R . .
C16 C 0.19486(18) 0.13151(8) 0.17104(13) 0.0189(3) Uani 1 1 d . . .
H16 H 0.2767 0.1433 0.2302 0.023 Uiso 1 1 calc R A .
C17 C 0.2166(2) 0.05942(8) 0.13484(15) 0.0244(4) Uani 1 1 d . A .
H17A H 0.2478 0.0281 0.1930 0.029 Uiso 1 1 calc R . .
H17B H 0.1286 0.0419 0.0881 0.029 Uiso 1 1 calc R . .
C18 C 0.3267(2) 0.06424(9) 0.08129(15) 0.0260(4) Uani 1 1 d . . .
H18A H 0.3362 0.0201 0.0500 0.031 Uiso 1 1 calc R A .
H18B H 0.4177 0.0766 0.1297 0.031 Uiso 1 1 calc R . .
C19 C 0.27807(18) 0.11970(8) -0.00006(13) 0.0197(3) Uani 1 1 d . A .
H19 H 0.2018 0.1000 -0.0571 0.024 Uiso 1 1 calc R . .
C20 C 0.4422(2) 0.44558(9) 0.18668(13) 0.0238(4) Uani 1 1 d . . .
H20 H 0.4013 0.4320 0.2405 0.029 Uiso 1 1 calc R A .
C21 C 0.3918(2) 0.51859(9) 0.15350(16) 0.0305(4) Uani 1 1 d . A .
H21A H 0.4082 0.5484 0.2132 0.037 Uiso 1 1 calc R . .
H21B H 0.4432 0.5374 0.1096 0.037 Uiso 1 1 calc R . .
C22 C 0.2378(2) 0.51518(9) 0.09649(18) 0.0347(5) Uani 1 1 d . . .
H22A H 0.2058 0.5592 0.0629 0.042 Uiso 1 1 calc R A .
H22B H 0.1846 0.5056 0.1437 0.042 Uiso 1 1 calc R . .
C23 C 0.21401(19) 0.45779(8) 0.01708(14) 0.0231(4) Uani 1 1 d . A .
H23 H 0.2296 0.4772 -0.0447 0.028 Uiso 1 1 calc R . .
C24 C 0.40644(19) 0.42696(9) -0.37495(13) 0.0239(4) Uani 1 1 d . . .
C25 C 0.3094(2) 0.41299(9) -0.48072(13) 0.0273(4) Uani 1 1 d . A .
H25A H 0.3014 0.3638 -0.4923 0.041 Uiso 1 1 calc R . .
H25B H 0.3468 0.4342 -0.5303 0.041 Uiso 1 1 calc R . .
H25C H 0.2175 0.4320 -0.4875 0.041 Uiso 1 1 calc R . .
C26 C 0.4177(3) 0.50444(10) -0.35972(15) 0.0403(5) Uani 1 1 d . A .
H26A H 0.3253 0.5235 -0.3684 0.060 Uiso 1 1 calc R . .
H26B H 0.4564 0.5247 -0.4093 0.060 Uiso 1 1 calc R . .
H26C H 0.4787 0.5146 -0.2917 0.060 Uiso 1 1 calc R . .
C27 C 0.5494(2) 0.39701(15) -0.36723(18) 0.0450(6) Uani 1 1 d . A .
H27A H 0.6161 0.4096 -0.3023 0.067 Uiso 1 1 calc R . .
H27B H 0.5807 0.4150 -0.4220 0.067 Uiso 1 1 calc R . .
H27C H 0.5425 0.3473 -0.3725 0.067 Uiso 1 1 calc R . .
C28 C -0.20520(19) 0.15726(9) -0.38631(13) 0.0213(3) Uani 1 1 d . A .
C29 C -0.1745(2) 0.08010(9) -0.37483(14) 0.0315(4) Uani 1 1 d . . .
H29A H -0.0811 0.0713 -0.3787 0.047 Uiso 1 1 calc R A .
H29B H -0.2428 0.0555 -0.4290 0.047 Uiso 1 1 calc R . .
H29C H -0.1803 0.0646 -0.3095 0.047 Uiso 1 1 calc R . .
C30 C -0.35050(19) 0.17083(11) -0.37836(14) 0.0289(4) Uani 1 1 d . . .
H30A H -0.3548 0.1549 -0.3129 0.043 Uiso 1 1 calc R A .
H30B H -0.4197 0.1465 -0.4324 0.043 Uiso 1 1 calc R . .
H30C H -0.3698 0.2198 -0.3847 0.043 Uiso 1 1 calc R . .
C31 C -0.2030(2) 0.17830(10) -0.49121(13) 0.0263(4) Uani 1 1 d . . .
H31A H -0.2226 0.2271 -0.5008 0.039 Uiso 1 1 calc R A .
H31B H -0.2737 0.1526 -0.5423 0.039 Uiso 1 1 calc R . .
H31C H -0.1113 0.1687 -0.4978 0.039 Uiso 1 1 calc R . .
C32 C 0.06339(18) 0.14308(9) 0.19977(12) 0.0208(3) Uani 1 1 d . A .
C33 C -0.0352(2) 0.09224(10) 0.19030(14) 0.0271(4) Uani 1 1 d . . .
H33 H -0.0201 0.0485 0.1667 0.032 Uiso 1 1 calc R A .
C34 C -0.1560(2) 0.10484(12) 0.21507(15) 0.0349(5) Uani 1 1 d . A .
H34 H -0.2222 0.0695 0.2087 0.042 Uiso 1 1 calc R . .
C35 C -0.1803(2) 0.16830(13) 0.24890(14) 0.0372(5) Uani 1 1 d . . .
H35 H -0.2629 0.1768 0.2655 0.045 Uiso 1 1 calc R A .
C36 C -0.0827(2) 0.21931(12) 0.25831(15) 0.0360(5) Uani 1 1 d . A .
H36 H -0.0987 0.2631 0.2812 0.043 Uiso 1 1 calc R . .
C37 C 0.0390(2) 0.20679(9) 0.23443(14) 0.0287(4) Uani 1 1 d . . .
H37 H 0.1056 0.2420 0.2419 0.034 Uiso 1 1 calc R A .
C38 C 0.38766(19) 0.14771(8) -0.04296(13) 0.0206(3) Uani 1 1 d . . .
C39 C 0.35708(19) 0.15717(8) -0.14615(14) 0.0222(3) Uani 1 1 d . A .
H39 H 0.2688 0.1440 -0.1900 0.027 Uiso 1 1 calc R . .
C40 C 0.4538(2) 0.18557(9) -0.18586(14) 0.0262(4) Uani 1 1 d . . .
H40 H 0.4309 0.1922 -0.2565 0.031 Uiso 1 1 calc R A .
C41 C 0.5834(2) 0.20429(9) -0.12334(15) 0.0275(4) Uani 1 1 d . A .
H41 H 0.6501 0.2232 -0.1508 0.033 Uiso 1 1 calc R . .
C42 C 0.6153(2) 0.19525(10) -0.01995(15) 0.0302(4) Uani 1 1 d . . .
H42 H 0.7040 0.2081 0.0236 0.036 Uiso 1 1 calc R A .
C43 C 0.5175(2) 0.16735(9) 0.01986(14) 0.0255(4) Uani 1 1 d . A .
H43 H 0.5395 0.1617 0.0906 0.031 Uiso 1 1 calc R . .
C44 C 0.5976(2) 0.43693(9) 0.22919(14) 0.0280(4) Uani 1 1 d . A .
C45 C 0.6905(2) 0.47723(10) 0.19822(15) 0.0321(4) Uani 1 1 d . . .
H45 H 0.6556 0.5104 0.1471 0.039 Uiso 1 1 calc R A .
C46 C 0.8316(2) 0.46969(12) 0.24051(18) 0.0410(5) Uani 1 1 d . A .
H46 H 0.8930 0.4974 0.2182 0.049 Uiso 1 1 calc R . .
C47 C 0.8844(3) 0.42207(12) 0.31520(19) 0.0472(6) Uani 1 1 d . . .
H47 H 0.9819 0.4169 0.3442 0.057 Uiso 1 1 calc R A .
C48 C 0.7953(3) 0.38231(11) 0.34718(19) 0.0522(7) Uani 1 1 d . A .
H48 H 0.8312 0.3495 0.3987 0.063 Uiso 1 1 calc R . .
C49 C 0.6528(3) 0.38966(11) 0.30476(16) 0.0419(5) Uani 1 1 d . . .
H49 H 0.5921 0.3619 0.3278 0.050 Uiso 1 1 calc R A .
C50 C 0.07107(19) 0.42567(8) -0.01341(15) 0.0247(4) Uani 1 1 d . . .
C51 C 0.0067(2) 0.40719(10) 0.05783(17) 0.0324(4) Uani 1 1 d . A .
H51 H 0.0518 0.4158 0.1272 0.039 Uiso 1 1 calc R . .
C52 C -0.1235(2) 0.37610(11) 0.0277(2) 0.0431(5) Uani 1 1 d . . .
H52 H -0.1671 0.3641 0.0766 0.052 Uiso 1 1 calc R A .
C53 C -0.1889(2) 0.36280(11) -0.0723(2) 0.0459(6) Uani 1 1 d . A .
H53 H -0.2783 0.3424 -0.0928 0.055 Uiso 1 1 calc R . .
C54 C -0.1251(2) 0.37904(10) -0.14240(19) 0.0423(6) Uani 1 1 d . . .
H54 H -0.1693 0.3684 -0.2113 0.051 Uiso 1 1 calc R A .
C55 C 0.0037(2) 0.41092(9) -0.11398(16) 0.0305(4) Uani 1 1 d . A .
H55 H 0.0459 0.4227 -0.1637 0.037 Uiso 1 1 calc R . .
C91 C 0.7692(2) 0.68367(12) 0.46261(16) 0.0407(5) Uani 1 1 d . . .
H91A H 0.8017 0.6779 0.4039 0.061 Uiso 1 1 calc R . .
H91B H 0.8420 0.7056 0.5171 0.061 Uiso 1 1 calc R . .
H91C H 0.6857 0.7121 0.4442 0.061 Uiso 1 1 calc R . .
C92 C 0.7358(2) 0.61510(12) 0.49740(17) 0.0375(5) Uani 1 1 d . . .
H92A H 0.6617 0.5935 0.4422 0.045 Uiso 1 1 calc R . .
H92B H 0.6997 0.6215 0.5550 0.045 Uiso 1 1 calc R . .
C93 C 0.8609(2) 0.56744(11) 0.52923(16) 0.0337(4) Uani 1 1 d . . .
H93A H 0.8935 0.5588 0.4704 0.040 Uiso 1 1 calc R . .
H93B H 0.9372 0.5902 0.5814 0.040 Uiso 1 1 calc R . .
C94 C 0.8299(2) 0.50024(11) 0.57006(17) 0.0381(5) Uani 1 1 d . . .
H94A H 0.7537 0.4775 0.5178 0.046 Uiso 1 1 calc R . .
H94B H 0.7971 0.5090 0.6287 0.046 Uiso 1 1 calc R . .
C95 C 0.9536(3) 0.45271(13) 0.60199(18) 0.0485(6) Uani 1 1 d . . .
H95A H 0.9899 0.4456 0.5453 0.073 Uiso 1 1 calc R . .
H95B H 0.9248 0.4089 0.6227 0.073 Uiso 1 1 calc R . .
H95C H 1.0261 0.4728 0.6586 0.073 Uiso 1 1 calc R . .

loop_
_atom_site_aniso_label
_atom_site_aniso_U_11
_atom_site_aniso_U_22
_atom_site_aniso_U_33
_atom_site_aniso_U_23
_atom_site_aniso_U_13
_atom_site_aniso_U_12
Ni 0.02038(15) 0.01283(12) 0.01542(13) 0.00030(9) 0.00476(11) -0.00313(10)
P1 0.0160(2) 0.01112(17) 0.01753(18) 0.00175(14) 0.00670(17) 0.00075(14)
P2 0.0189(2) 0.01219(17) 0.01853(19) -0.00190(14) 0.00582(17) -0.00239(14)
O1A 0.0242(10) 0.0169(8) 0.0169(11) -0.0003(7) 0.0049(9) 0.0019(7)
O2A 0.0240(10) 0.0333(9) 0.0275(9) 0.0004(7) 0.0060(8) 0.0052(7)
C56A 0.0178(12) 0.0218(12) 0.0198(14) 0.0024(10) 0.0032(11) -0.0015(9)
C57A 0.0390(15) 0.033(3) 0.0184(10) 0.0010(13) 0.0059(11) 0.003(2)
O1B 0.028(4) 0.019(3) 0.021(4) 0.007(3) -0.001(3) -0.007(3)
O2B 0.051(4) 0.030(3) 0.031(3) 0.002(2) 0.019(3) 0.002(3)
C56B 0.029(5) 0.023(4) 0.029(5) 0.001(3) 0.005(4) -0.014(4)
C57B 0.0383(17) 0.034(3) 0.0179(13) 0.0012(16) 0.0063(13) 0.004(2)
N1 0.0141(6) 0.0111(5) 0.0162(6) -0.0006(5) 0.0043(5) -0.0005(5)
C2 0.0167(9) 0.0120(7) 0.0184(8) 0.0021(5) 0.0072(7) 0.0033(6)
C3 0.0170(8) 0.0142(7) 0.0212(8) -0.0005(6) 0.0058(7) 0.0004(6)
C4 0.0175(8) 0.0152(7) 0.0251(8) 0.0011(6) 0.0071(7) -0.0033(6)
C5 0.0206(9) 0.0146(7) 0.0228(8) 0.0041(6) 0.0082(7) 0.0006(6)
C6 0.0210(9) 0.0166(7) 0.0169(8) 0.0005(6) 0.0059(7) 0.0007(6)
C7 0.0174(8) 0.0115(6) 0.0199(8) -0.0001(6) 0.0062(7) 0.0011(6)
C8 0.0176(8) 0.0128(7) 0.0192(8) 0.0011(6) 0.0058(7) 0.0016(6)
C9 0.0180(8) 0.0165(7) 0.0158(7) 0.0013(6) 0.0042(7) 0.0005(6)
C10 0.0164(8) 0.0145(7) 0.0200(8) -0.0016(6) 0.0055(7) -0.0010(6)
C11 0.0163(8) 0.0136(7) 0.0217(8) -0.0006(6) 0.0065(7) -0.0010(6)
C12 0.0152(8) 0.0136(7) 0.0180(8) 0.0010(6) 0.0054(7) 0.0026(6)
C13 0.0145(8) 0.0116(7) 0.0176(8) -0.0003(5) 0.0038(7) 0.0024(6)
C14 0.0180(8) 0.0162(7) 0.0190(8) -0.0009(6) 0.0078(7) -0.0016(6)
C15 0.0177(9) 0.0194(7) 0.0237(8) 0.0001(6) 0.0076(7) -0.0021(6)
C16 0.0204(9) 0.0171(7) 0.0193(8) 0.0055(6) 0.0063(7) -0.0001(6)
C17 0.0269(10) 0.0174(8) 0.0312(10) 0.0066(7) 0.0126(8) 0.0035(6)
C18 0.0291(10) 0.0168(8) 0.0353(10) 0.0065(7) 0.0148(9) 0.0077(7)
C19 0.0216(9) 0.0142(7) 0.0250(9) 0.0016(6) 0.0095(8) 0.0032(6)
C20 0.0297(10) 0.0199(8) 0.0223(8) -0.0075(6) 0.0088(8) -0.0081(7)
C21 0.0314(11) 0.0180(8) 0.0423(11) -0.0128(8) 0.0116(9) -0.0060(7)
C22 0.0296(11) 0.0198(9) 0.0551(13) -0.0146(8) 0.0138(10) -0.0033(7)
C23 0.0243(9) 0.0156(7) 0.0305(9) -0.0013(7) 0.0101(8) 0.0022(6)
C24 0.0247(10) 0.0256(9) 0.0215(8) 0.0062(7) 0.0072(8) -0.0057(7)
C25 0.0343(11) 0.0271(9) 0.0216(9) 0.0040(7) 0.0103(8) -0.0068(7)
C26 0.0644(16) 0.0280(10) 0.0242(9) 0.0040(8) 0.0073(10) -0.0223(10)
C27 0.0294(12) 0.0709(16) 0.0397(12) 0.0222(11) 0.0180(10) 0.0039(11)
C28 0.0235(9) 0.0224(8) 0.0176(8) -0.0013(6) 0.0057(7) -0.0054(6)
C29 0.0431(12) 0.0232(9) 0.0251(9) -0.0070(7) 0.0061(9) -0.0082(8)
C30 0.0207(10) 0.0420(11) 0.0236(9) -0.0040(7) 0.0062(8) -0.0067(8)
C31 0.0254(10) 0.0327(9) 0.0185(8) -0.0024(7) 0.0037(8) -0.0079(7)
C32 0.0207(9) 0.0262(8) 0.0152(8) 0.0054(6) 0.0054(7) 0.0014(7)
C33 0.0258(10) 0.0320(9) 0.0249(9) 0.0013(7) 0.0101(8) -0.0055(7)
C34 0.0238(11) 0.0521(13) 0.0308(10) 0.0042(9) 0.0114(9) -0.0064(9)
C35 0.0248(11) 0.0671(15) 0.0227(9) 0.0068(9) 0.0118(9) 0.0101(9)
C36 0.0382(12) 0.0441(11) 0.0288(10) 0.0008(8) 0.0147(10) 0.0113(9)
C37 0.0328(11) 0.0280(9) 0.0283(9) 0.0006(7) 0.0136(9) 0.0015(7)
C38 0.0235(9) 0.0159(7) 0.0245(8) 0.0000(6) 0.0103(8) 0.0068(6)
C39 0.0236(9) 0.0165(7) 0.0271(9) -0.0005(6) 0.0088(8) 0.0071(6)
C40 0.0331(11) 0.0223(8) 0.0277(9) 0.0035(7) 0.0157(9) 0.0080(7)
C41 0.0313(11) 0.0219(8) 0.0369(10) -0.0003(7) 0.0220(9) -0.0002(7)
C42 0.0265(10) 0.0328(10) 0.0335(10) -0.0043(8) 0.0127(9) -0.0043(8)
C43 0.0245(10) 0.0295(9) 0.0243(9) -0.0017(7) 0.0100(8) 0.0013(7)
C44 0.0360(11) 0.0204(8) 0.0237(9) -0.0079(7) 0.0039(9) -0.0067(7)
C45 0.0309(11) 0.0315(10) 0.0300(10) -0.0013(8) 0.0037(9) -0.0051(8)
C46 0.0344(13) 0.0424(12) 0.0424(12) -0.0063(10) 0.0061(11) -0.0063(9)
C47 0.0381(14) 0.0427(12) 0.0475(13) -0.0122(10) -0.0061(12) 0.0048(10)
C48 0.0641(18) 0.0300(11) 0.0418(13) 0.0027(9) -0.0136(13) 0.0005(11)
C49 0.0511(15) 0.0287(10) 0.0342(11) 0.0002(9) -0.0040(11) -0.0131(10)
C50 0.0221(9) 0.0139(7) 0.0365(10) -0.0020(7) 0.0065(8) 0.0049(6)
C51 0.0259(10) 0.0302(10) 0.0402(11) -0.0025(8) 0.0089(9) -0.0022(8)
C52 0.0274(12) 0.0346(11) 0.0690(16) -0.0011(10) 0.0174(12) -0.0027(8)
C53 0.0178(11) 0.0242(10) 0.0869(19) -0.0160(11) 0.0038(12) 0.0011(8)
C54 0.0269(12) 0.0310(11) 0.0537(14) -0.0202(10) -0.0097(11) 0.0129(8)
C55 0.0286(11) 0.0214(9) 0.0363(11) -0.0051(7) 0.0026(9) 0.0115(7)
C91 0.0419(13) 0.0460(12) 0.0345(11) 0.0029(10) 0.0120(10) -0.0010(10)
C92 0.0319(12) 0.0432(12) 0.0400(12) 0.0031(9) 0.0148(10) 0.0013(9)
C93 0.0281(11) 0.0427(11) 0.0315(10) -0.0001(8) 0.0110(9) -0.0022(8)
C94 0.0411(13) 0.0362(11) 0.0425(12) -0.0014(9) 0.0210(11) 0.0008(9)
C95 0.0589(17) 0.0436(13) 0.0389(12) -0.0001(10) 0.0092(12) 0.0121(11)

loop_
_atom_type_symbol
_atom_type_description
_atom_type_scat_dispersion_real
_atom_type_scat_dispersion_imag
_atom_type_scat_source
C C 0.0181 0.0091 'International Tables Vol C Tables 4.2.6.8 and 6.1.1.4'
H H 0.0000 0.0000 'International Tables Vol C Tables 4.2.6.8 and 6.1.1.4'
N N 0.0311 0.0180 'International Tables Vol C Tables 4.2.6.8 and 6.1.1.4'
Ni Ni -3.0029 0.5091 'International Tables Vol C Tables 4.2.6.8 and 6.1.1.4'
O O 0.0492 0.0322 'International Tables Vol C Tables 4.2.6.8 and 6.1.1.4'
P P 0.2955 0.4335 'International Tables Vol C Tables 4.2.6.8 and 6.1.1.4'

loop_
_exptl_crystal_face_index_h
_exptl_crystal_face_index_k
_exptl_crystal_face_index_l
_exptl_crystal_face_perp_dist
_exptl_oxdiff_crystal_face_indexfrac_h
_exptl_oxdiff_crystal_face_indexfrac_k
_exptl_oxdiff_crystal_face_indexfrac_l
_exptl_oxdiff_crystal_face_x
_exptl_oxdiff_crystal_face_y
_exptl_oxdiff_crystal_face_z
3 -12 -1 0.1021 3.0152 -12.0000 -1.0347 -0.1187 -1.0392 -0.0416
0 -3 8 0.0609 0.0046 -3.0330 8.0114 0.7582 -0.3086 -0.5012
0 3 -8 0.0656 -0.0046 3.0330 -8.0114 -0.7582 0.3086 0.5012
3 -11 -3 0.0863 3.0137 -10.9916 -3.0369 -0.3110 -0.9437 0.0774
5 4 3 0.0669 4.9875 3.9991 3.0114 -0.0448 -0.0222 -1.0133
-5 -4 -3 0.0839 -4.9875 -3.9991 -3.0114 0.0448 0.0222 1.0133
0 0 -9 0.0632 0.0001 0.0347 -9.0210 -0.8151 0.0995 0.6493
6 5 -3 0.0459 5.9848 5.0246 -3.0013 -0.6538 0.0610 -0.7448
-6 -5 3 0.0611 -5.9848 -5.0246 3.0013 0.6538 -0.0610 0.7448
6 6 -2 0.0492 5.9832 6.0214 -1.9965 -0.5744 0.1233 -0.8423
0 -1 8 0.0597 0.0014 -1.0316 8.0163 0.7357 -0.1618 -0.5519
0 1 -8 0.0663 -0.0014 1.0316 -8.0163 -0.7357 0.1618 0.5519
5 4 3 0.0669 4.9875 3.9991 3.0114 -0.0448 -0.0222 -1.0133
3 -12 -1 0.0989 3.0152 -12.0000 -1.0347 -0.1187 -1.0392 -0.0416
-3 12 1 0.0946 -3.0152 12.0000 1.0347 0.1187 1.0392 0.0416
0 0 9 0.0556 -0.0001 -0.0347 9.0210 0.8151 -0.0995 -0.6493
3 8 4 0.0562 2.9836 7.9950 4.0256 0.1094 0.3733 -0.9084
-3 11 3 0.0809 -3.0137 10.9916 3.0369 0.3110 0.9437 -0.0774

loop_
_geom_angle_atom_site_label_1
_geom_angle_atom_site_label_2
_geom_angle_atom_site_label_3
_geom_angle
O1A Ni O1B 24.7(2)
O1A Ni N1 172.09(8)
O1B Ni N1 163.2(2)
O1A Ni P2 88.63(5)
O1B Ni P2 96.39(17)
N1 Ni P2 88.81(4)
O1A Ni P1 93.38(5)
O1B Ni P1 86.41(17)
N1 Ni P1 88.88(4)
P2 Ni P1 176.89(2)
C14 P1 C19 105.45(8)
C14 P1 C16 104.24(7)
C19 P1 C16 96.29(7)
C14 P1 Ni 105.27(5)
C19 P1 Ni 117.36(5)
C16 P1 Ni 126.18(6)
C15 P2 C20 105.97(8)
C15 P2 C23 106.96(8)
C20 P2 C23 95.51(8)
C15 P2 Ni 106.10(6)
C20 P2 Ni 126.10(6)
C23 P2 Ni 114.70(6)
C56A O1A Ni 118.6(2)
O2A C56A O1A 125.1(3)
O2A C56A C57A 120.4(3)
O1A C56A C57A 114.4(3)
C56A C57A H57A 109.5
C56A C57A H57B 109.5
H57A C57A H57B 109.5
C56A C57A H57C 109.5
H57A C57A H57C 109.5
H57B C57A H57C 109.5
C56B O1B Ni 120.6(7)
O2B C56B O1B 123.5(10)
O2B C56B C57B 118.9(11)
O1B C56B C57B 117.5(11)
C56B C57B H57D 109.5
C56B C57B H57E 109.5
H57D C57B H57E 109.5
C56B C57B H57F 109.5
H57D C57B H57F 109.5
H57E C57B H57F 109.5
C13 N1 C2 104.80(12)
C13 N1 Ni 127.79(10)
C2 N1 Ni 127.39(11)
N1 C2 C3 130.58(15)
N1 C2 C7 111.21(14)
C3 C2 C7 118.18(14)
C4 C3 C2 117.82(15)
C4 C3 C15 119.33(15)
C2 C3 C15 122.83(14)
C3 C4 C5 124.11(15)
C3 C4 H4 117.9
C5 C4 H4 117.9
C6 C5 C4 117.60(14)
C6 C5 C24 122.33(15)
C4 C5 C24 120.05(15)
C5 C6 C7 119.98(16)
C5 C6 H6 120.0
C7 C6 H6 120.0
C6 C7 C2 122.27(15)
C6 C7 C8 131.28(16)
C2 C7 C8 106.46(14)
C9 C8 C13 122.26(14)
C9 C8 C7 131.59(15)
C13 C8 C7 106.11(14)
C10 C9 C8 120.10(14)
C10 C9 H9 119.9
C8 C9 H9 119.9
C9 C10 C11 117.00(15)
C9 C10 C28 123.33(14)
C11 C10 C28 119.66(14)
C12 C11 C10 124.20(14)
C12 C11 H11 117.9
C10 C11 H11 117.9
C11 C12 C13 118.42(14)
C11 C12 C14 119.39(14)
C13 C12 C14 122.14(15)
N1 C13 C12 130.59(14)
N1 C13 C8 111.42(13)
C12 C13 C8 117.98(15)
C12 C14 P1 108.79(10)
C12 C14 H14A 109.9
P1 C14 H14A 109.9
C12 C14 H14B 109.9
P1 C14 H14B 109.9
H14A C14 H14B 108.3
C3 C15 P2 109.82(11)
C3 C15 H15A 109.7
P2 C15 H15A 109.7
C3 C15 H15B 109.7
P2 C15 H15B 109.7
H15A C15 H15B 108.2
C32 C16 C17 116.68(14)
C32 C16 P1 112.12(11)
C17 C16 P1 102.22(11)
C32 C16 H16 108.5
C17 C16 H16 108.5
P1 C16 H16 108.5
C18 C17 C16 107.69(13)
C18 C17 H17A 110.2
C16 C17 H17A 110.2
C18 C17 H17B 110.2
C16 C17 H17B 110.2
H17A C17 H17B 108.5
C17 C18 C19 106.85(14)
C17 C18 H18A 110.4
C19 C18 H18A 110.4
C17 C18 H18B 110.4
C19 C18 H18B 110.4
H18A C18 H18B 108.6
C38 C19 C18 116.19(15)
C38 C19 P1 113.66(11)
C18 C19 P1 103.35(11)
C38 C19 H19 107.7
C18 C19 H19 107.7
P1 C19 H19 107.7
C44 C20 C21 115.43(15)
C44 C20 P2 116.15(12)
C21 C20 P2 102.61(13)
C44 C20 H20 107.4
C21 C20 H20 107.4
P2 C20 H20 107.4
C22 C21 C20 107.85(15)
C22 C21 H21A 110.1
C20 C21 H21A 110.1
C22 C21 H21B 110.1
C20 C21 H21B 110.1
H21A C21 H21B 108.4
C21 C22 C23 108.34(15)
C21 C22 H22A 110.0
C23 C22 H22A 110.0
C21 C22 H22B 110.0
C23 C22 H22B 110.0
H22A C22 H22B 108.4
C50 C23 C22 115.36(15)
C50 C23 P2 112.10(11)
C22 C23 P2 105.05(13)
C50 C23 H23 108.0
C22 C23 H23 108.0
P2 C23 H23 108.0
C25 C24 C27 108.08(16)
C25 C24 C26 108.10(15)
C27 C24 C26 109.99(18)
C25 C24 C5 112.22(14)
C27 C24 C5 108.12(14)
C26 C24 C5 110.30(15)
C24 C25 H25A 109.5
C24 C25 H25B 109.5
H25A C25 H25B 109.5
C24 C25 H25C 109.5
H25A C25 H25C 109.5
H25B C25 H25C 109.5
C24 C26 H26A 109.5
C24 C26 H26B 109.5
H26A C26 H26B 109.5
C24 C26 H26C 109.5
H26A C26 H26C 109.5
H26B C26 H26C 109.5
C24 C27 H27A 109.5
C24 C27 H27B 109.5
H27A C27 H27B 109.5
C24 C27 H27C 109.5
H27A C27 H27C 109.5
H27B C27 H27C 109.5
C10 C28 C31 112.21(14)
C10 C28 C30 110.18(13)
C31 C28 C30 108.76(15)
C10 C28 C29 108.76(15)
C31 C28 C29 107.60(14)
C30 C28 C29 109.24(15)
C28 C29 H29A 109.5
C28 C29 H29B 109.5
H29A C29 H29B 109.5
C28 C29 H29C 109.5
H29A C29 H29C 109.5
H29B C29 H29C 109.5
C28 C30 H30A 109.5
C28 C30 H30B 109.5
H30A C30 H30B 109.5
C28 C30 H30C 109.5
H30A C30 H30C 109.5
H30B C30 H30C 109.5
C28 C31 H31A 109.5
C28 C31 H31B 109.5
H31A C31 H31B 109.5
C28 C31 H31C 109.5
H31A C31 H31C 109.5
H31B C31 H31C 109.5
C33 C32 C37 118.66(16)
C33 C32 C16 121.97(16)
C37 C32 C16 119.35(16)
C32 C33 C34 120.62(19)
C32 C33 H33 119.7
C34 C33 H33 119.7
C35 C34 C33 120.6(2)
C35 C34 H34 119.7
C33 C34 H34 119.7
C34 C35 C36 119.21(18)
C34 C35 H35 120.4
C36 C35 H35 120.4
C35 C36 C37 120.5(2)
C35 C36 H36 119.8
C37 C36 H36 119.8
C32 C37 C36 120.49(19)
C32 C37 H37 119.8
C36 C37 H37 119.8
C39 C38 C43 118.72(16)
C39 C38 C19 120.15(16)
C43 C38 C19 121.06(16)
C40 C39 C38 120.76(18)
C40 C39 H39 119.6
C38 C39 H39 119.6
C41 C40 C39 120.41(17)
C41 C40 H40 119.8
C39 C40 H40 119.8
C40 C41 C42 119.46(16)
C40 C41 H41 120.3
C42 C41 H41 120.3
C41 C42 C43 120.02(18)
C41 C42 H42 120.0
C43 C42 H42 120.0
C38 C43 C42 120.63(17)
C38 C43 H43 119.7
C42 C43 H43 119.7
C49 C44 C45 117.6(2)
C49 C44 C20 119.97(18)
C45 C44 C20 122.33(18)
C46 C45 C44 121.1(2)
C46 C45 H45 119.5
C44 C45 H45 119.5
C45 C46 C47 120.4(2)
C45 C46 H46 119.8
C47 C46 H46 119.8
C48 C47 C46 119.6(2)
C48 C47 H47 120.2
C46 C47 H47 120.2
C47 C48 C49 120.3(2)
C47 C48 H48 119.8
C49 C48 H48 119.8
C44 C49 C48 121.0(2)
C44 C49 H49 119.5
C48 C49 H49 119.5
C55 C50 C51 118.33(19)
C55 C50 C23 119.92(17)
C51 C50 C23 121.68(18)
C52 C51 C50 120.4(2)
C52 C51 H51 119.8
C50 C51 H51 119.8
C53 C52 C51 120.2(2)
C53 C52 H52 119.9
C51 C52 H52 119.9
C54 C53 C52 119.8(2)
C54 C53 H53 120.1
C52 C53 H53 120.1
C53 C54 C55 120.8(2)
C53 C54 H54 119.6
C55 C54 H54 119.6
C50 C55 C54 120.4(2)
C50 C55 H55 119.8
C54 C55 H55 119.8
C92 C91 H91A 109.5
C92 C91 H91B 109.5
H91A C91 H91B 109.5
C92 C91 H91C 109.5
H91A C91 H91C 109.5
H91B C91 H91C 109.5
C91 C92 C93 113.17(18)
C91 C92 H92A 108.9
C93 C92 H92A 108.9
C91 C92 H92B 108.9
C93 C92 H92B 108.9
H92A C92 H92B 107.8
C94 C93 C92 113.28(17)
C94 C93 H93A 108.9
C92 C93 H93A 108.9
C94 C93 H93B 108.9
C92 C93 H93B 108.9
H93A C93 H93B 107.7
C93 C94 C95 113.60(19)
C93 C94 H94A 108.8
C95 C94 H94A 108.8
C93 C94 H94B 108.8
C95 C94 H94B 108.8
H94A C94 H94B 107.7
C94 C95 H95A 109.5
C94 C95 H95B 109.5
H95A C95 H95B 109.5
C94 C95 H95C 109.5
H95A C95 H95C 109.5
H95B C95 H95C 109.5

loop_
_geom_bond_atom_site_label_1
_geom_bond_atom_site_label_2
_geom_bond_distance
Ni O1A 1.877(2)
Ni O1B 1.890(7)
Ni N1 1.9113(13)
Ni P2 2.1882(5)
Ni P1 2.1959(4)
P1 C14 1.8147(17)
P1 C19 1.8653(16)
P1 C16 1.8652(16)
P2 C15 1.8200(16)
P2 C20 1.8624(17)
P2 C23 1.8657(18)
O1A C56A 1.306(3)
O2A C56A 1.219(3)
C56A C57A 1.507(5)
C57A H57A 0.9800
C57A H57B 0.9800
C57A H57C 0.9800
O1B C56B 1.267(10)
O2B C56B 1.210(10)
C56B C57B 1.509(14)
C57B H57D 0.9800
C57B H57E 0.9800
C57B H57F 0.9800
N1 C13 1.397(2)
N1 C2 1.4012(19)
C2 C3 1.410(2)
C2 C7 1.414(2)
C3 C4 1.394(2)
C3 C15 1.507(2)
C4 C5 1.406(2)
C4 H4 0.9500
C5 C6 1.378(2)
C5 C24 1.539(2)
C6 C7 1.398(2)
C6 H6 0.9500
C7 C8 1.423(2)
C8 C9 1.393(2)
C8 C13 1.417(2)
C9 C10 1.391(2)
C9 H9 0.9500
C10 C11 1.410(2)
C10 C28 1.526(2)
C11 C12 1.384(2)
C11 H11 0.9500
C12 C13 1.407(2)
C12 C14 1.504(2)
C14 H14A 0.9900
C14 H14B 0.9900
C15 H15A 0.9900
C15 H15B 0.9900
C16 C32 1.523(2)
C16 C17 1.543(2)
C16 H16 1.0000
C17 C18 1.526(2)
C17 H17A 0.9900
C17 H17B 0.9900
C18 C19 1.541(2)
C18 H18A 0.9900
C18 H18B 0.9900
C19 C38 1.519(2)
C19 H19 1.0000
C20 C44 1.510(3)
C20 C21 1.545(3)
C20 H20 1.0000
C21 C22 1.518(3)
C21 H21A 0.9900
C21 H21B 0.9900
C22 C23 1.547(2)
C22 H22A 0.9900
C22 H22B 0.9900
C23 C50 1.515(3)
C23 H23 1.0000
C24 C25 1.524(3)
C24 C27 1.536(3)
C24 C26 1.537(3)
C25 H25A 0.9800
C25 H25B 0.9800
C25 H25C 0.9800
C26 H26A 0.9800
C26 H26B 0.9800
C26 H26C 0.9800
C27 H27A 0.9800
C27 H27B 0.9800
C27 H27C 0.9800
C28 C31 1.529(2)
C28 C30 1.534(2)
C28 C29 1.546(2)
C29 H29A 0.9800
C29 H29B 0.9800
C29 H29C 0.9800
C30 H30A 0.9800
C30 H30B 0.9800
C30 H30C 0.9800
C31 H31A 0.9800
C31 H31B 0.9800
C31 H31C 0.9800
C32 C33 1.390(2)
C32 C37 1.392(2)
C33 C34 1.393(3)
C33 H33 0.9500
C34 C35 1.382(3)
C34 H34 0.9500
C35 C36 1.386(3)
C35 H35 0.9500
C36 C37 1.395(3)
C36 H36 0.9500
C37 H37 0.9500
C38 C39 1.389(3)
C38 C43 1.390(3)
C39 C40 1.384(2)
C39 H39 0.9500
C40 C41 1.383(3)
C40 H40 0.9500
C41 C42 1.390(3)
C41 H41 0.9500
C42 C43 1.391(2)
C42 H42 0.9500
C43 H43 0.9500
C44 C49 1.387(3)
C44 C45 1.397(3)
C45 C46 1.375(3)
C45 H45 0.9500
C46 C47 1.380(3)
C46 H46 0.9500
C47 C48 1.369(4)
C47 H47 0.9500
C48 C49 1.388(4)
C48 H48 0.9500
C49 H49 0.9500
C50 C55 1.388(3)
C50 C51 1.396(3)
C51 C52 1.396(3)
C51 H51 0.9500
C52 C53 1.372(4)
C52 H52 0.9500
C53 C54 1.368(4)
C53 H53 0.9500
C54 C55 1.390(3)
C54 H54 0.9500
C55 H55 0.9500
C91 C92 1.506(3)
C91 H91A 0.9800
C91 H91B 0.9800
C91 H91C 0.9800
C92 C93 1.527(3)
C92 H92A 0.9900
C92 H92B 0.9900
C93 C94 1.510(3)
C93 H93A 0.9900
C93 H93B 0.9900
C94 C95 1.515(3)
C94 H94A 0.9900
C94 H94B 0.9900
C95 H95A 0.9800
C95 H95B 0.9800
C95 H95C 0.9800

loop_
_geom_torsion_atom_site_label_1
_geom_torsion_atom_site_label_2
_geom_torsion_atom_site_label_3
_geom_torsion_atom_site_label_4
_geom_torsion
O1A Ni P1 C14 118.17(8)
O1B Ni P1 C14 141.8(2)
N1 Ni P1 C14 -54.24(6)
P2 Ni P1 C14 -12.2(4)
O1A Ni P1 C19 -124.94(9)
O1B Ni P1 C19 -101.3(2)
N1 Ni P1 C19 62.65(8)
P2 Ni P1 C19 104.7(3)
O1A Ni P1 C16 -2.85(10)
O1B Ni P1 C16 20.8(2)
N1 Ni P1 C16 -175.26(8)
P2 Ni P1 C16 -133.3(3)
O1A Ni P2 C15 132.77(9)
O1B Ni P2 C15 109.3(2)
N1 Ni P2 C15 -54.72(7)
P1 Ni P2 C15 -96.7(4)
O1A Ni P2 C20 8.39(10)
O1B Ni P2 C20 -15.1(2)
N1 Ni P2 C20 -179.10(8)
P1 Ni P2 C20 138.9(3)
O1A Ni P2 C23 -109.40(9)
O1B Ni P2 C23 -132.9(2)
N1 Ni P2 C23 63.11(7)
P1 Ni P2 C23 21.1(4)
O1B Ni O1A C56A -7.8(4)
N1 Ni O1A C56A 172.5(4)
P2 Ni O1A C56A -116.33(16)
P1 Ni O1A C56A 66.04(16)
Ni O1A C56A O2A 2.8(3)
Ni O1A C56A C57A -174.9(3)
O1A Ni O1B C56B -2.8(4)
N1 Ni O1B C56B 177.1(4)
P2 Ni O1B C56B 69.7(5)
P1 Ni O1B C56B -109.0(5)
Ni O1B C56B O2B -4.6(10)
Ni O1B C56B C57B 174.4(13)
O1A Ni N1 C13 -78.7(5)
O1B Ni N1 C13 101.6(6)
P2 Ni N1 C13 -149.92(13)
P1 Ni N1 C13 28.00(13)
O1A Ni N1 C2 102.9(5)
O1B Ni N1 C2 -76.8(6)
P2 Ni N1 C2 31.74(13)
P1 Ni N1 C2 -150.34(13)
C13 N1 C2 C3 177.55(15)
Ni N1 C2 C3 -3.8(2)
C13 N1 C2 C7 -0.14(16)
Ni N1 C2 C7 178.49(11)
N1 C2 C3 C4 -179.50(15)
C7 C2 C3 C4 -1.9(2)
N1 C2 C3 C15 -1.1(3)
C7 C2 C3 C15 176.45(14)
C2 C3 C4 C5 0.3(2)
C15 C3 C4 C5 -178.18(15)
C3 C4 C5 C6 1.2(2)
C3 C4 C5 C24 -177.12(15)
C4 C5 C6 C7 -0.9(2)
C24 C5 C6 C7 177.38(15)
C5 C6 C7 C2 -0.8(2)
C5 C6 C7 C8 179.10(16)
N1 C2 C7 C6 -179.70(14)
C3 C2 C7 C6 2.3(2)
N1 C2 C7 C8 0.35(17)
C3 C2 C7 C8 -177.67(13)
C6 C7 C8 C9 1.8(3)
C2 C7 C8 C9 -178.30(16)
C6 C7 C8 C13 179.66(16)
C2 C7 C8 C13 -0.40(16)
C13 C8 C9 C10 -1.3(2)
C7 C8 C9 C10 176.31(16)
C8 C9 C10 C11 1.6(2)
C8 C9 C10 C28 -177.08(15)
C9 C10 C11 C12 -0.2(2)
C28 C10 C11 C12 178.49(15)
C10 C11 C12 C13 -1.5(2)
C10 C11 C12 C14 -178.92(14)
C2 N1 C13 C12 178.58(15)
Ni N1 C13 C12 0.0(2)
C2 N1 C13 C8 -0.12(17)
Ni N1 C13 C8 -178.75(11)
C11 C12 C13 N1 -176.90(15)
C14 C12 C13 N1 0.5(2)
C11 C12 C13 C8 1.7(2)
C14 C12 C13 C8 179.12(14)
C9 C8 C13 N1 178.47(14)
C7 C8 C13 N1 0.33(17)
C9 C8 C13 C12 -0.4(2)
C7 C8 C13 C12 -178.55(13)
C11 C12 C14 P1 139.70(13)
C13 C12 C14 P1 -37.67(18)
C19 P1 C14 C12 -58.83(12)
C16 P1 C14 C12 -159.64(10)
Ni P1 C14 C12 65.90(11)
C4 C3 C15 P2 145.65(13)
C2 C3 C15 P2 -32.72(19)
C20 P2 C15 C3 -161.40(11)
C23 P2 C15 C3 -60.34(13)
Ni P2 C15 C3 62.52(12)
C14 P1 C16 C32 -33.49(14)
C19 P1 C16 C32 -141.22(13)
Ni P1 C16 C32 87.98(13)
C14 P1 C16 C17 92.24(12)
C19 P1 C16 C17 -15.49(13)
Ni P1 C16 C17 -146.29(9)
C32 C16 C17 C18 163.28(15)
P1 C16 C17 C18 40.59(17)
C16 C17 C18 C19 -53.6(2)
C17 C18 C19 C38 163.25(15)
C17 C18 C19 P1 38.06(17)
C14 P1 C19 C38 113.98(13)
C16 P1 C19 C38 -139.33(13)
Ni P1 C19 C38 -2.81(15)
C14 P1 C19 C18 -119.22(12)
C16 P1 C19 C18 -12.53(13)
Ni P1 C19 C18 124.00(11)
C15 P2 C20 C44 -39.08(15)
C23 P2 C20 C44 -148.49(14)
Ni P2 C20 C44 85.36(14)
C15 P2 C20 C21 87.79(13)
C23 P2 C20 C21 -21.63(12)
Ni P2 C20 C21 -147.78(9)
C44 C20 C21 C22 170.08(16)
P2 C20 C21 C22 42.75(17)
C20 C21 C22 C23 -48.8(2)
C21 C22 C23 C50 153.71(17)
C21 C22 C23 P2 29.75(19)
C15 P2 C23 C50 121.47(13)
C20 P2 C23 C50 -129.97(13)
Ni P2 C23 C50 4.13(14)
C15 P2 C23 C22 -112.52(13)
C20 P2 C23 C22 -3.96(13)
Ni P2 C23 C22 130.14(11)
C6 C5 C24 C25 7.8(2)
C4 C5 C24 C25 -173.99(15)
C6 C5 C24 C27 -111.3(2)
C4 C5 C24 C27 66.9(2)
C6 C5 C24 C26 128.40(19)
C4 C5 C24 C26 -53.4(2)
C9 C10 C28 C31 -0.9(2)
C11 C10 C28 C31 -179.57(15)
C9 C10 C28 C30 -122.28(17)
C11 C10 C28 C30 59.1(2)
C9 C10 C28 C29 118.00(17)
C11 C10 C28 C29 -60.64(19)
C17 C16 C32 C33 -2.5(2)
P1 C16 C32 C33 114.92(16)
C17 C16 C32 C37 179.05(16)
P1 C16 C32 C37 -63.56(19)
C37 C32 C33 C34 0.0(3)
C16 C32 C33 C34 -178.54(17)
C32 C33 C34 C35 0.4(3)
C33 C34 C35 C36 -0.2(3)
C34 C35 C36 C37 -0.3(3)
C33 C32 C37 C36 -0.5(3)
C16 C32 C37 C36 178.03(17)
C35 C36 C37 C32 0.7(3)
C18 C19 C38 C39 135.69(17)
P1 C19 C38 C39 -104.56(16)
C18 C19 C38 C43 -47.4(2)
P1 C19 C38 C43 72.35(18)
C43 C38 C39 C40 0.0(2)
C19 C38 C39 C40 177.00(15)
C38 C39 C40 C41 0.8(3)
C39 C40 C41 C42 -0.9(3)
C40 C41 C42 C43 0.2(3)
C39 C38 C43 C42 -0.7(3)
C19 C38 C43 C42 -177.64(16)
C41 C42 C43 C38 0.6(3)
C21 C20 C44 C49 146.65(18)
P2 C20 C44 C49 -93.17(19)
C21 C20 C44 C45 -30.5(2)
P2 C20 C44 C45 89.66(19)
C49 C44 C45 C46 0.7(3)
C20 C44 C45 C46 177.91(18)
C44 C45 C46 C47 -0.3(3)
C45 C46 C47 C48 -0.1(4)
C46 C47 C48 C49 0.1(4)
C45 C44 C49 C48 -0.7(3)
C20 C44 C49 C48 -177.95(19)
C47 C48 C49 C44 0.3(4)
C22 C23 C50 C55 138.00(18)
P2 C23 C50 C55 -101.82(16)
C22 C23 C50 C51 -45.1(2)
P2 C23 C50 C51 75.03(19)
C55 C50 C51 C52 -1.5(3)
C23 C50 C51 C52 -178.36(18)
C50 C51 C52 C53 0.7(3)
C51 C52 C53 C54 1.1(3)
C52 C53 C54 C55 -2.1(3)
C51 C50 C55 C54 0.5(3)
C23 C50 C55 C54 177.49(16)
C53 C54 C55 C50 1.2(3)
C91 C92 C93 C94 176.51(18)
C92 C93 C94 C95 -179.89(19)
